data_2225775
loop_
_publ_author_name
'Suchetan, P. A.'
'Gowda, B. Thimme'
'Foro, Sabine'
'Fuess, Hartmut'

_publ_section_title
;
 <i>N</i>-Benzoyl-4-methylbenzenesulfonamide
;
_journal_coeditor_code BT5236
_journal_issue 5
_journal_name_full 'Acta Crystallographica Section E'
_journal_page_first o1039
_journal_paper_doi 10.1107/S1600536810011967
_journal_volume 66
_journal_year 2010
_chemical_formula_iupac 'C14 H13 N O3 S'
_chemical_formula_moiety 'C14 H13 N O3 S'
_chemical_formula_sum 'C14 H13 N O3 S'
_chemical_formula_weight 275.31
_chemical_name_systematic
;
<i>N</i>-Benzoyl-4-methylbenzenesulfonamide
;
_space_group_IT_number 19
_symmetry_cell_setting orthorhombic
_symmetry_space_group_name_Hall 'P 2ac 2ab'
_symmetry_space_group_name_H-M 'P 21 21 21'
_atom_sites_solution_hydrogens geom
_atom_sites_solution_primary direct
_atom_sites_solution_secondary difmap
_audit_creation_method SHELXL-97
_cell_angle_alpha 90.00
_cell_angle_beta 90.00
_cell_angle_gamma 90.00
_cell_formula_units_Z 4
_cell_length_a 5.1723(5)
_cell_length_b 14.7850(10)
_cell_length_c 17.4310(10)
_cell_measurement_reflns_used 3284
_cell_measurement_temperature 299(2)
_cell_measurement_theta_max 27.94
_cell_measurement_theta_min 2.71
_cell_volume 1332.99(17)
_computing_cell_refinement
;
CrysAlis RED (Oxford Diffraction, 2009)
;
_computing_data_collection
;
CrysAlis CCD (Oxford Diffraction, 2009)
;
_computing_data_reduction
;
CrysAlis RED (Oxford Diffraction, 2009)
;
_computing_molecular_graphics 'PLATON (Spek, 2009)'
_computing_publication_material 'SHELXL97 (Sheldrick, 2008)'
_computing_structure_refinement 'SHELXL97 (Sheldrick, 2008)'
_computing_structure_solution 'SHELXS97 (Sheldrick, 2008)'
_diffrn_ambient_temperature 299(2)
_diffrn_measured_fraction_theta_full 0.999
_diffrn_measured_fraction_theta_max 0.999
_diffrn_measurement_device_type
;
Oxford Diffraction Xcalibur diffractometer
with a Sapphire CCD detector
;
_diffrn_measurement_method
;
Rotation method data acquisition using omega and phi scans.
;
_diffrn_radiation_monochromator graphite
_diffrn_radiation_source 'fine-focus sealed tube'
_diffrn_radiation_type MoK\a
_diffrn_radiation_wavelength 0.71073
_diffrn_reflns_av_R_equivalents 0.0128
_diffrn_reflns_av_sigmaI/netI 0.0160
_diffrn_reflns_limit_h_max 6
_diffrn_reflns_limit_h_min -3
_diffrn_reflns_limit_k_max 14
_diffrn_reflns_limit_k_min -18
_diffrn_reflns_limit_l_max 19
_diffrn_reflns_limit_l_min -21
_diffrn_reflns_number 5515
_diffrn_reflns_theta_full 26.37
_diffrn_reflns_theta_max 26.37
_diffrn_reflns_theta_min 2.71
_diffrn_standards_decay_% 0
_diffrn_standards_number 0
_exptl_absorpt_coefficient_mu 0.246
_exptl_absorpt_correction_T_max 0.9664
_exptl_absorpt_correction_T_min 0.9082
_exptl_absorpt_correction_type multi-scan
_exptl_absorpt_process_details
;
(CrysAlis RED; Oxford Diffraction, 2009)
;
_exptl_crystal_colour colourless
_exptl_crystal_density_diffrn 1.372
_exptl_crystal_density_method 'not measured'
_exptl_crystal_description 'thick needle'
_exptl_crystal_F_000 576
_exptl_crystal_size_max 0.40
_exptl_crystal_size_mid 0.20
_exptl_crystal_size_min 0.14
_refine_diff_density_max 0.164
_refine_diff_density_min -0.209
_refine_ls_abs_structure_details 'Flack (1983), 1025 Friedel pairs'
_refine_ls_abs_structure_Flack 0.18(8)
_refine_ls_extinction_method none
_refine_ls_goodness_of_fit_ref 1.122
_refine_ls_hydrogen_treatment mixed
_refine_ls_matrix_type full
_refine_ls_number_parameters 176
_refine_ls_number_reflns 2644
_refine_ls_number_restraints 1
_refine_ls_restrained_S_all 1.123
_refine_ls_R_factor_all 0.0397
_refine_ls_R_factor_gt 0.0328
_refine_ls_shift/su_max 0.009
_refine_ls_shift/su_mean 0.000
_refine_ls_structure_factor_coef Fsqd
_refine_ls_weighting_details 'calc w=1/[\s^2^(Fo^2^)+(0.0398P)^2^+0.2729P] where P=(Fo^2^+2Fc^2^)/3'
_refine_ls_weighting_scheme calc
_refine_ls_wR_factor_gt 0.0787
_refine_ls_wR_factor_ref 0.0840
_reflns_number_gt 2388
_reflns_number_total 2644
_reflns_threshold_expression I>2\s(I)
_cod_data_source_file bt5236.cif
_cod_data_source_block I
_cod_database_code 2225775
_cod_database_fobs_code 2225775

loop_
_symmetry_equiv_pos_as_xyz
'x, y, z'
'-x+1/2, -y, z+1/2'
'x+1/2, -y+1/2, -z'
'-x, y+1/2, -z+1/2'

loop_
_atom_site_type_symbol
_atom_site_label
_atom_site_fract_x
_atom_site_fract_y
_atom_site_fract_z
_atom_site_U_iso_or_equiv
_atom_site_adp_type
_atom_site_calc_flag
_atom_site_refinement_flags
_atom_site_occupancy
_atom_site_disorder_assembly
_atom_site_disorder_group
C C1 0.4594(4) 0.46253(13) 0.51327(11) 0.0386(4) Uani d . 1 . .
C C2 0.5259(5) 0.54024(14) 0.55288(13) 0.0515(5) Uani d . 1 . .
H H2 0.4556 0.5520 0.6010 0.062 Uiso calc R 1 . .
C C3 0.6980(5) 0.59989(14) 0.52001(14) 0.0594(7) Uani d . 1 . .
H H3 0.7444 0.6518 0.5468 0.071 Uiso calc R 1 . .
C C4 0.8039(4) 0.58456(16) 0.44803(14) 0.0538(6) Uani d . 1 . .
C C5 0.7308(6) 0.50747(16) 0.40883(15) 0.0622(6) Uani d . 1 . .
H H5 0.7970 0.4965 0.3601 0.075 Uiso calc R 1 . .
C C6 0.5603(5) 0.44644(15) 0.44130(14) 0.0530(5) Uani d . 1 . .
H H6 0.5136 0.3945 0.4146 0.064 Uiso calc R 1 . .
C C7 0.5646(4) 0.33550(13) 0.67278(11) 0.0385(4) Uani d . 1 . .
C C8 0.7127(4) 0.25923(12) 0.70866(10) 0.0372(4) Uani d . 1 . .
C C9 0.9251(5) 0.27975(16) 0.75383(12) 0.0493(5) Uani d . 1 . .
H H9 0.9790 0.3394 0.7591 0.059 Uiso calc R 1 . .
C C10 1.0568(5) 0.21114(17) 0.79106(14) 0.0611(6) Uani d . 1 . .
H H10 1.2009 0.2250 0.8207 0.073 Uiso calc R 1 . .
C C11 0.9772(5) 0.12268(17) 0.78471(13) 0.0573(6) Uani d . 1 . .
H H11 1.0664 0.0770 0.8101 0.069 Uiso calc R 1 . .
C C12 0.7650(5) 0.10229(14) 0.74057(13) 0.0557(5) Uani d . 1 . .
H H12 0.7084 0.0428 0.7369 0.067 Uiso calc R 1 . .
C C13 0.6355(5) 0.16987(14) 0.70163(12) 0.0479(5) Uani d . 1 . .
H H13 0.4956 0.1553 0.6705 0.057 Uiso calc R 1 . .
C C14 0.9988(6) 0.64902(19) 0.41356(17) 0.0819(9) Uani d . 1 . .
H H14A 1.1659 0.6378 0.4355 0.098 Uiso calc R 1 . .
H H14B 0.9477 0.7102 0.4242 0.098 Uiso calc R 1 . .
H H14C 1.0065 0.6400 0.3591 0.098 Uiso calc R 1 . .
N N1 0.4428(4) 0.31347(11) 0.60414(9) 0.0412(4) Uani d D 1 . .
H H1N 0.496(5) 0.2715(12) 0.5770(11) 0.049 Uiso d D 1 . .
O O1 0.0820(3) 0.42621(11) 0.60730(9) 0.0558(4) Uani d . 1 . .
O O2 0.1517(3) 0.32651(11) 0.49499(9) 0.0572(4) Uani d . 1 . .
O O3 0.5488(3) 0.40946(10) 0.70188(9) 0.0540(4) Uani d . 1 . .
S S1 0.25282(10) 0.38263(3) 0.55513(3) 0.04071(13) Uani d . 1 . .

loop_
_atom_site_aniso_label
_atom_site_aniso_U_11
_atom_site_aniso_U_22
_atom_site_aniso_U_33
_atom_site_aniso_U_12
_atom_site_aniso_U_13
_atom_site_aniso_U_23
C1 0.0395(10) 0.0353(9) 0.0411(10) 0.0041(9) -0.0048(9) 0.0016(8)
C2 0.0721(15) 0.0428(11) 0.0396(10) -0.0038(10) -0.0006(12) -0.0037(10)
C3 0.0835(19) 0.0406(12) 0.0540(13) -0.0141(12) -0.0158(13) 0.0000(10)
C4 0.0552(14) 0.0489(12) 0.0573(13) -0.0039(10) -0.0093(11) 0.0136(11)
C5 0.0709(15) 0.0597(13) 0.0559(13) -0.0026(14) 0.0155(14) -0.0035(11)
C6 0.0641(13) 0.0448(11) 0.0499(12) -0.0061(11) 0.0065(12) -0.0104(10)
C7 0.0408(10) 0.0368(10) 0.0380(10) 0.0010(9) 0.0040(9) -0.0001(8)
C8 0.0409(11) 0.0380(9) 0.0328(8) 0.0007(8) 0.0044(9) 0.0026(7)
C9 0.0539(13) 0.0453(11) 0.0488(12) -0.0076(11) -0.0059(11) 0.0037(10)
C10 0.0593(14) 0.0673(16) 0.0568(14) -0.0063(13) -0.0160(13) 0.0132(12)
C11 0.0621(14) 0.0585(13) 0.0514(12) 0.0065(12) -0.0053(12) 0.0184(11)
C12 0.0689(14) 0.0400(11) 0.0583(13) -0.0013(13) 0.0011(13) 0.0110(9)
C13 0.0544(12) 0.0422(11) 0.0469(11) -0.0034(10) -0.0060(10) 0.0047(10)
C14 0.080(2) 0.0802(19) 0.0857(19) -0.0277(16) -0.0060(17) 0.0271(17)
N1 0.0501(9) 0.0343(8) 0.0392(9) 0.0084(8) -0.0036(8) -0.0027(7)
O1 0.0470(8) 0.0542(9) 0.0663(10) 0.0119(7) 0.0092(8) 0.0055(8)
O2 0.0612(9) 0.0488(8) 0.0615(9) -0.0100(7) -0.0204(8) -0.0014(8)
O3 0.0706(10) 0.0400(8) 0.0515(9) 0.0103(8) -0.0041(8) -0.0096(7)
S1 0.0389(2) 0.0368(2) 0.0464(3) 0.0022(2) -0.0042(3) 0.0014(2)

loop_
_atom_type_symbol
_atom_type_description
_atom_type_scat_dispersion_real
_atom_type_scat_dispersion_imag
_atom_type_scat_source
C C 0.0033 0.0016 'International Tables Vol C Tables 4.2.6.8 and 6.1.1.4'
H H 0.0000 0.0000 'International Tables Vol C Tables 4.2.6.8 and 6.1.1.4'
N N 0.0061 0.0033 'International Tables Vol C Tables 4.2.6.8 and 6.1.1.4'
O O 0.0106 0.0060 'International Tables Vol C Tables 4.2.6.8 and 6.1.1.4'
S S 0.1246 0.1234 'International Tables Vol C Tables 4.2.6.8 and 6.1.1.4'

loop_
_geom_angle_atom_site_label_1
_geom_angle_atom_site_label_2
_geom_angle_atom_site_label_3
_geom_angle_site_symmetry_1
_geom_angle_site_symmetry_3
_geom_angle
_geom_angle_publ_flag
C6 C1 C2 . . 120.2(2) ?
C6 C1 S1 . . 119.54(16) ?
C2 C1 S1 . . 120.24(16) ?
C3 C2 C1 . . 119.0(2) ?
C3 C2 H2 . . 120.5 ?
C1 C2 H2 . . 120.5 ?
C2 C3 C4 . . 121.8(2) ?
C2 C3 H3 . . 119.1 ?
C4 C3 H3 . . 119.1 ?
C5 C4 C3 . . 118.3(2) ?
C5 C4 C14 . . 120.4(2) ?
C3 C4 C14 . . 121.3(2) ?
C4 C5 C6 . . 120.7(2) ?
C4 C5 H5 . . 119.7 ?
C6 C5 H5 . . 119.7 ?
C1 C6 C5 . . 120.1(2) ?
C1 C6 H6 . . 120.0 ?
C5 C6 H6 . . 120.0 ?
O3 C7 N1 . . 122.85(19) ?
O3 C7 C8 . . 122.68(18) ?
N1 C7 C8 . . 114.46(16) ?
C9 C8 C13 . . 119.17(19) ?
C9 C8 C7 . . 118.51(18) ?
C13 C8 C7 . . 122.21(19) ?
C10 C9 C8 . . 119.8(2) ?
C10 C9 H9 . . 120.1 ?
C8 C9 H9 . . 120.1 ?
C11 C10 C9 . . 120.8(2) ?
C11 C10 H10 . . 119.6 ?
C9 C10 H10 . . 119.6 ?
C12 C11 C10 . . 119.5(2) ?
C12 C11 H11 . . 120.2 ?
C10 C11 H11 . . 120.2 ?
C11 C12 C13 . . 120.3(2) ?
C11 C12 H12 . . 119.9 ?
C13 C12 H12 . . 119.9 ?
C12 C13 C8 . . 120.4(2) ?
C12 C13 H13 . . 119.8 ?
C8 C13 H13 . . 119.8 ?
C4 C14 H14A . . 109.5 ?
C4 C14 H14B . . 109.5 ?
H14A C14 H14B . . 109.5 ?
C4 C14 H14C . . 109.5 ?
H14A C14 H14C . . 109.5 ?
H14B C14 H14C . . 109.5 ?
C7 N1 S1 . . 124.62(14) ?
C7 N1 H1N . . 121.2(17) ?
S1 N1 H1N . . 111.4(16) ?
O1 S1 O2 . . 120.16(11) ?
O1 S1 N1 . . 108.58(9) ?
O2 S1 N1 . . 103.66(9) ?
O1 S1 C1 . . 109.86(9) ?
O2 S1 C1 . . 107.93(10) ?
N1 S1 C1 . . 105.62(10) ?

loop_
_geom_bond_atom_site_label_1
_geom_bond_atom_site_label_2
_geom_bond_site_symmetry_2
_geom_bond_distance
_geom_bond_publ_flag
C1 C6 . 1.379(3) ?
C1 C2 . 1.384(3) ?
C1 S1 . 1.752(2) ?
C2 C3 . 1.378(3) ?
C2 H2 . 0.9300 ?
C3 C4 . 1.388(3) ?
C3 H3 . 0.9300 ?
C4 C5 . 1.382(3) ?
C4 C14 . 1.512(3) ?
C5 C6 . 1.383(3) ?
C5 H5 . 0.9300 ?
C6 H6 . 0.9300 ?
C7 O3 . 1.208(2) ?
C7 N1 . 1.391(3) ?
C7 C8 . 1.500(3) ?
C8 C9 . 1.385(3) ?
C8 C13 . 1.386(3) ?
C9 C10 . 1.384(3) ?
C9 H9 . 0.9300 ?
C10 C11 . 1.376(3) ?
C10 H10 . 0.9300 ?
C11 C12 . 1.374(4) ?
C11 H11 . 0.9300 ?
C12 C13 . 1.381(3) ?
C12 H12 . 0.9300 ?
C13 H13 . 0.9300 ?
C14 H14A . 0.9600 ?
C14 H14B . 0.9600 ?
C14 H14C . 0.9600 ?
N1 S1 . 1.6556(17) ?
N1 H1N . 0.826(15) ?
O1 S1 . 1.4224(16) ?
O2 S1 . 1.4356(16) ?

loop_
_geom_hbond_atom_site_label_D
_geom_hbond_atom_site_label_H
_geom_hbond_atom_site_label_A
_geom_hbond_site_symmetry_A
_geom_hbond_distance_DH
_geom_hbond_distance_HA
_geom_hbond_distance_DA
_geom_hbond_angle_DHA
N1 H1N O2 3_556 0.826(15) 2.081(16) 2.905(2) 175(2)

loop_
_geom_torsion_atom_site_label_1
_geom_torsion_atom_site_label_2
_geom_torsion_atom_site_label_3
_geom_torsion_atom_site_label_4
_geom_torsion_site_symmetry_1
_geom_torsion_site_symmetry_2
_geom_torsion_site_symmetry_3
_geom_torsion_site_symmetry_4
_geom_torsion
_geom_torsion_publ_flag
C6 C1 C2 C3 . . . . -1.4(3) ?
S1 C1 C2 C3 . . . . 177.07(18) ?
C1 C2 C3 C4 . . . . 0.7(4) ?
C2 C3 C4 C5 . . . . 0.6(4) ?
C2 C3 C4 C14 . . . . -178.1(2) ?
C3 C4 C5 C6 . . . . -1.2(4) ?
C14 C4 C5 C6 . . . . 177.5(3) ?
C2 C1 C6 C5 . . . . 0.8(4) ?
S1 C1 C6 C5 . . . . -177.7(2) ?
C4 C5 C6 C1 . . . . 0.6(4) ?
O3 C7 C8 C9 . . . . -29.9(3) ?
N1 C7 C8 C9 . . . . 151.34(18) ?
O3 C7 C8 C13 . . . . 146.3(2) ?
N1 C7 C8 C13 . . . . -32.4(3) ?
C13 C8 C9 C10 . . . . 0.1(3) ?
C7 C8 C9 C10 . . . . 176.5(2) ?
C8 C9 C10 C11 . . . . -1.0(4) ?
C9 C10 C11 C12 . . . . 0.3(4) ?
C10 C11 C12 C13 . . . . 1.3(4) ?
C11 C12 C13 C8 . . . . -2.2(4) ?
C9 C8 C13 C12 . . . . 1.5(3) ?
C7 C8 C13 C12 . . . . -174.8(2) ?
O3 C7 N1 S1 . . . . -2.5(3) ?
C8 C7 N1 S1 . . . . 176.18(15) ?
C7 N1 S1 O1 . . . . -44.6(2) ?
C7 N1 S1 O2 . . . . -173.41(17) ?
C7 N1 S1 C1 . . . . 73.21(19) ?
C6 C1 S1 O1 . . . . -152.71(18) ?
C2 C1 S1 O1 . . . . 28.8(2) ?
C6 C1 S1 O2 . . . . -20.0(2) ?
C2 C1 S1 O2 . . . . 161.54(17) ?
C6 C1 S1 N1 . . . . 90.38(19) ?
C2 C1 S1 N1 . . . . -88.08(18) ?

loop_
_cod_related_entry_id
_cod_related_entry_database
_cod_related_entry_code
1 ChemSpider 73483
